data_2020965
loop_
_publ_author_name
'Han, Shu-Ying'
'Niu, Xue'
'Wang, Jia'
'Jin, Guo-Xia'
'Liu, Ai'
'Ma, Jian-Ping'

_publ_section_title
;
 Characterization and gas adsorption of a novel three-dimensional
 metal--organic framework (MOF) generated from a new polydentate
 fluorene-bridged ligand
;
_journal_coeditor_code FN3256
_journal_issue 2
_journal_name_full 'Acta Crystallographica Section C'
_journal_page_first
;
;
_journal_paper_doi 10.1107/S2053229618000815
_journal_volume 74
_journal_year 2018
_chemical_formula_iupac 'C27 H24 N2 O2'
_chemical_formula_moiety 'C27 H24 N2 O2'
_chemical_formula_sum 'C27 H24 N2 O2'
_chemical_formula_weight 408.48
_chemical_name_systematic
;
9,9-Bis(2-hydroxyethyl)-2,7-bis(pyridin-4-yl)fluorene
;
_space_group_crystal_system orthorhombic
_space_group_IT_number 61
_space_group_name_Hall '-P 2ac 2ab'
_space_group_name_H-M_alt 'P b c a'
_symmetry_space_group_name_Hall '-P 2ac 2ab'
_symmetry_space_group_name_H-M 'P b c a'
_atom_sites_solution_hydrogens geom
_audit_creation_method SHELXL-2013
_cell_angle_alpha 90
_cell_angle_beta 90
_cell_angle_gamma 90
_cell_formula_units_Z 8
_cell_length_a 18.4485(4)
_cell_length_b 11.6452(3)
_cell_length_c 19.5931(5)
_cell_measurement_reflns_used 7179
_cell_measurement_temperature 13E1(4)
_cell_measurement_theta_max 28.7660
_cell_measurement_theta_min 3.7380
_cell_volume 4209.31(18)
_computing_cell_refinement
;
CrysAlis PRO (Rigaku OD, 2015)
;
_computing_data_collection
;
CrysAlis PRO (Rigaku OD, 2015)
;
_computing_data_reduction
;
CrysAlis PRO (Rigaku OD, 2015)
;
_computing_molecular_graphics
;
OLEX2 (Dolomanov <i>et al.</i>,  2009)
;
_computing_publication_material
;
OLEX2 (Dolomanov <i>et al.</i>,  2009)
;
_computing_structure_refinement
;
SHELXL2013 (Sheldrick, 2015b)
;
_computing_structure_solution
;
SHELXT (Sheldrick, 2015a)
;
_diffrn_ambient_temperature 13E1(4)
_diffrn_measured_fraction_theta_full 0.998
_diffrn_measured_fraction_theta_max 0.998
_diffrn_measurement_device 'four-circle diffractometer'
_diffrn_measurement_device_type
;
Rigaku Oxford Diffraction SuperNova Dual Source diffractometer with an Eos
detector
;
_diffrn_measurement_method '\w scans'
_diffrn_radiation_type MoK\a
_diffrn_radiation_wavelength 0.71073
_diffrn_reflns_av_R_equivalents 0.0235
_diffrn_reflns_limit_h_max 22
_diffrn_reflns_limit_h_min -22
_diffrn_reflns_limit_k_max 14
_diffrn_reflns_limit_k_min -14
_diffrn_reflns_limit_l_max 23
_diffrn_reflns_limit_l_min -22
_diffrn_reflns_number 14992
_diffrn_reflns_theta_full 25.242
_diffrn_reflns_theta_max 25.681
_diffrn_reflns_theta_min 3.003
_diffrn_standards_interval_count 1.00
_diffrn_standards_interval_time 7.60
_diffrn_standards_number 17227
_exptl_absorpt_coefficient_mu 0.082
_exptl_absorpt_correction_T_max 1.00000
_exptl_absorpt_correction_T_min 0.86258
_exptl_absorpt_correction_type multi-scan
_exptl_absorpt_process_details
;
(CrysAlis PRO; Rigaku OD, 2015)
;
_exptl_crystal_colour 'clear light yellow'
_exptl_crystal_density_diffrn 1.289
_exptl_crystal_density_method 'not measured'
_exptl_crystal_description block
_exptl_crystal_F_000 1728
_exptl_crystal_size_max 0.36
_exptl_crystal_size_mid 0.33
_exptl_crystal_size_min 0.24
_refine_diff_density_max 0.236
_refine_diff_density_min -0.213
_refine_ls_extinction_method none
_refine_ls_goodness_of_fit_ref 1.077
_refine_ls_hydrogen_treatment constr
_refine_ls_matrix_type full
_refine_ls_number_parameters 282
_refine_ls_number_reflns 3985
_refine_ls_number_restraints 0
_refine_ls_restrained_S_all 1.077
_refine_ls_R_factor_all 0.0436
_refine_ls_R_factor_gt 0.0374
_refine_ls_shift/su_max 0.001
_refine_ls_shift/su_mean 0.000
_refine_ls_structure_factor_coef Fsqd
_refine_ls_weighting_details
;
 w=1/[\s^2^(Fo^2^)+(0.0345P)^2^+2.4368P]
 where P=(Fo^2^+2Fc^2^)/3
;
_refine_ls_weighting_scheme calc
_refine_ls_wR_factor_gt 0.0889
_refine_ls_wR_factor_ref 0.0934
_reflns_number_gt 3508
_reflns_number_total 3985
_reflns_threshold_expression 'I > 2\s(I)'
_cod_data_source_file fn3256sup1.cif
_cod_data_source_block L
_cod_database_code 2020965
_shelx_space_group_comment
;
The symmetry employed for this shelxl refinement is uniquely defined
by the following loop, which should always be used as a source of
symmetry information in preference to the above space-group names.
They are only intended as comments.
;
_shelxl_version_number 20.13

loop_
_space_group_symop_operation_xyz
'x, y, z'
'-x+1/2, -y, z+1/2'
'x+1/2, -y+1/2, -z'
'-x, y+1/2, -z+1/2'
'-x, -y, -z'
'x-1/2, y, -z-1/2'
'-x-1/2, y-1/2, z'
'x, -y-1/2, z-1/2'

loop_
_atom_site_type_symbol
_atom_site_label
_atom_site_fract_x
_atom_site_fract_y
_atom_site_fract_z
_atom_site_U_iso_or_equiv
_atom_site_adp_type
_atom_site_calc_flag
_atom_site_occupancy
C C1 0.68936(8) -0.40557(13) 0.17107(7) 0.0224(3) Uani d 1
H H1A 0.6828 -0.4847 0.1732 0.027 Uiso calc 1
C C2 0.65573(8) -0.33842(12) 0.21970(7) 0.0194(3) Uani d 1
H H2A 0.6274 -0.3722 0.2534 0.023 Uiso calc 1
C C3 0.66449(7) -0.21956(12) 0.21792(7) 0.0169(3) Uani d 1
C C4 0.70571(8) -0.17496(13) 0.16479(7) 0.0221(3) Uani d 1
H H4 0.7119 -0.0960 0.1605 0.026 Uiso calc 1
C C5 0.73743(9) -0.24877(14) 0.11854(8) 0.0270(4) Uani d 1
H H5 0.7650 -0.2172 0.0835 0.032 Uiso calc 1
C C6 0.62990(7) -0.14455(11) 0.26945(7) 0.0160(3) Uani d 1
C C7 0.66619(7) -0.04790(11) 0.29570(7) 0.0151(3) Uani d 1
H H7 0.7132 -0.0309 0.2819 0.018 Uiso calc 1
C C8 0.63064(7) 0.02161(11) 0.34253(7) 0.0143(3) Uani d 1
C C9 0.55917(7) -0.00362(11) 0.36188(7) 0.0154(3) Uani d 1
C C10 0.52343(7) -0.09932(12) 0.33659(7) 0.0171(3) Uani d 1
H H10 0.4762 -0.1157 0.3499 0.021 Uiso calc 1
C C11 0.55950(8) -0.16984(12) 0.29113(7) 0.0177(3) Uani d 1
H H11 0.5365 -0.2353 0.2747 0.021 Uiso calc 1
C C12 0.53493(7) 0.08223(11) 0.41092(7) 0.0154(3) Uani d 1
C C13 0.46785(7) 0.09609(12) 0.44180(7) 0.0184(3) Uani d 1
H H13 0.4299 0.0460 0.4322 0.022 Uiso calc 1
C C14 0.45856(7) 0.18578(12) 0.48705(7) 0.0181(3) Uani d 1
H H14 0.4136 0.1968 0.5074 0.022 Uiso calc 1
C C15 0.51574(7) 0.26061(12) 0.50282(7) 0.0156(3) Uani d 1
C C16 0.58333(7) 0.24591(11) 0.47135(7) 0.0153(3) Uani d 1
H H16 0.6217 0.2948 0.4816 0.018 Uiso calc 1
C C17 0.59229(7) 0.15742(11) 0.42466(6) 0.0143(3) Uani d 1
C C18 0.65824(7) 0.12760(11) 0.38081(7) 0.0139(3) Uani d 1
C C19 0.72616(7) 0.10035(12) 0.42370(7) 0.0160(3) Uani d 1
H H19A 0.7656 0.0811 0.3930 0.019 Uiso calc 1
H H19B 0.7401 0.1690 0.4485 0.019 Uiso calc 1
C C20 0.71675(8) 0.00344(13) 0.47407(8) 0.0236(3) Uani d 1
H H20A 0.6790 0.0226 0.5066 0.028 Uiso calc 1
H H20B 0.7026 -0.0660 0.4503 0.028 Uiso calc 1
C C21 0.67701(7) 0.22850(11) 0.33251(7) 0.0161(3) Uani d 1
H H21A 0.6865 0.2963 0.3598 0.019 Uiso calc 1
H H21B 0.7212 0.2099 0.3080 0.019 Uiso calc 1
C C22 0.61797(8) 0.25646(12) 0.28110(7) 0.0215(3) Uani d 1
H H22A 0.6194 0.2007 0.2443 0.026 Uiso calc 1
H H22B 0.5710 0.2506 0.3031 0.026 Uiso calc 1
C C23 0.50192(7) 0.35247(11) 0.55343(7) 0.0156(3) Uani d 1
C C24 0.55159(8) 0.38098(12) 0.60438(7) 0.0196(3) Uani d 1
H H24 0.5974 0.3478 0.6048 0.023 Uiso calc 1
C C25 0.53198(8) 0.45901(12) 0.65426(7) 0.0219(3) Uani d 1
H H25 0.5656 0.4764 0.6881 0.026 Uiso calc 1
C C26 0.42142(8) 0.48729(12) 0.60573(7) 0.0194(3) Uani d 1
H H26 0.3770 0.5251 0.6051 0.023 Uiso calc 1
C C27 0.43578(7) 0.41040(12) 0.55415(7) 0.0177(3) Uani d 1
H H27 0.4017 0.3972 0.5201 0.021 Uiso calc 1
N N1 0.73088(7) -0.36304(11) 0.12099(6) 0.0257(3) Uani d 1
N N2 0.46717(7) 0.51112(10) 0.65671(6) 0.0210(3) Uani d 1
O O1 0.78318(5) -0.01461(10) 0.50879(5) 0.0263(3) Uani d 1
H H1 0.7756 -0.0501 0.5442 0.039 Uiso calc 1
O O2 0.62634(6) 0.36894(8) 0.25347(5) 0.0222(2) Uani d 1
H H2 0.5970 0.4124 0.2714 0.033 Uiso calc 1

loop_
_atom_site_aniso_label
_atom_site_aniso_U_11
_atom_site_aniso_U_22
_atom_site_aniso_U_33
_atom_site_aniso_U_12
_atom_site_aniso_U_13
_atom_site_aniso_U_23
C1 0.0243(7) 0.0182(7) 0.0248(8) 0.0016(6) -0.0041(6) -0.0037(6)
C2 0.0208(7) 0.0188(7) 0.0187(7) 0.0008(6) -0.0011(6) 0.0005(6)
C3 0.0157(6) 0.0193(7) 0.0158(7) 0.0013(5) -0.0046(5) -0.0023(5)
C4 0.0253(8) 0.0187(7) 0.0222(7) -0.0025(6) 0.0022(6) -0.0032(6)
C5 0.0290(8) 0.0299(9) 0.0219(8) -0.0027(7) 0.0063(7) -0.0037(6)
C6 0.0192(7) 0.0143(7) 0.0144(7) 0.0022(5) -0.0023(5) 0.0010(5)
C7 0.0151(6) 0.0155(7) 0.0146(7) 0.0013(5) -0.0002(5) 0.0017(5)
C8 0.0157(6) 0.0141(6) 0.0130(6) 0.0007(5) -0.0017(5) 0.0016(5)
C9 0.0161(7) 0.0170(7) 0.0132(6) 0.0007(5) -0.0006(5) 0.0024(5)
C10 0.0153(6) 0.0186(7) 0.0175(7) -0.0028(5) 0.0006(5) 0.0001(6)
C11 0.0198(7) 0.0154(7) 0.0180(7) -0.0023(6) -0.0030(6) -0.0008(5)
C12 0.0163(6) 0.0163(7) 0.0135(6) -0.0001(5) -0.0013(5) 0.0011(5)
C13 0.0150(7) 0.0202(7) 0.0199(7) -0.0031(5) 0.0006(6) -0.0009(6)
C14 0.0132(6) 0.0228(7) 0.0183(7) 0.0012(5) 0.0035(5) 0.0000(6)
C15 0.0171(7) 0.0170(7) 0.0127(6) 0.0014(5) -0.0002(5) 0.0015(5)
C16 0.0148(6) 0.0161(7) 0.0151(7) -0.0008(5) -0.0010(5) 0.0008(5)
C17 0.0139(6) 0.0161(7) 0.0128(6) 0.0012(5) -0.0007(5) 0.0022(5)
C18 0.0136(6) 0.0140(6) 0.0142(6) 0.0004(5) 0.0010(5) -0.0010(5)
C19 0.0126(6) 0.0184(7) 0.0169(7) -0.0010(5) 0.0007(5) -0.0005(5)
C20 0.0165(7) 0.0289(8) 0.0254(8) -0.0035(6) -0.0037(6) 0.0085(6)
C21 0.0165(6) 0.0151(7) 0.0166(7) 0.0000(5) 0.0029(5) -0.0009(5)
C22 0.0267(8) 0.0174(7) 0.0204(7) -0.0006(6) -0.0028(6) 0.0024(6)
C23 0.0168(7) 0.0157(7) 0.0143(6) -0.0017(5) 0.0034(5) 0.0025(5)
C24 0.0168(7) 0.0202(7) 0.0217(7) 0.0023(6) -0.0002(6) -0.0014(6)
C25 0.0232(7) 0.0218(7) 0.0207(7) 0.0009(6) -0.0036(6) -0.0044(6)
C26 0.0178(7) 0.0165(7) 0.0240(8) 0.0020(6) 0.0022(6) 0.0006(6)
C27 0.0169(7) 0.0180(7) 0.0182(7) -0.0005(5) -0.0005(5) 0.0012(5)
N1 0.0270(7) 0.0258(7) 0.0244(7) 0.0014(6) 0.0005(5) -0.0089(5)
N2 0.0230(6) 0.0179(6) 0.0220(6) 0.0013(5) 0.0012(5) -0.0026(5)
O1 0.0173(5) 0.0385(6) 0.0232(6) -0.0010(5) -0.0017(4) 0.0153(5)
O2 0.0268(6) 0.0181(5) 0.0217(5) 0.0064(4) 0.0035(4) 0.0044(4)

loop_
_atom_type_symbol
_atom_type_description
_atom_type_scat_dispersion_real
_atom_type_scat_dispersion_imag
_atom_type_scat_source
C C 0.0033 0.0016 'International Tables Vol C Tables 4.2.6.8 and 6.1.1.4'
H H 0.0000 0.0000 'International Tables Vol C Tables 4.2.6.8 and 6.1.1.4'
O O 0.0106 0.0060 'International Tables Vol C Tables 4.2.6.8 and 6.1.1.4'
N N 0.0061 0.0033 'International Tables Vol C Tables 4.2.6.8 and 6.1.1.4'

loop_
_geom_angle_atom_site_label_1
_geom_angle_atom_site_label_2
_geom_angle_atom_site_label_3
_geom_angle
N1 C1 C2 123.59(14)
N1 C1 H1A 118.2
C2 C1 H1A 118.2
C1 C2 C3 119.57(14)
C1 C2 H2A 120.2
C3 C2 H2A 120.2
C4 C3 C2 116.94(13)
C4 C3 C6 121.77(13)
C2 C3 C6 121.28(13)
C5 C4 C3 119.43(14)
C5 C4 H4 120.3
C3 C4 H4 120.3
N1 C5 C4 123.94(14)
N1 C5 H5 118.0
C4 C5 H5 118.0
C11 C6 C7 119.98(12)
C11 C6 C3 118.92(12)
C7 C6 C3 121.10(12)
C8 C7 C6 118.90(12)
C8 C7 H7 120.5
C6 C7 H7 120.5
C7 C8 C9 120.03(12)
C7 C8 C18 129.55(12)
C9 C8 C18 110.41(11)
C10 C9 C8 121.25(13)
C10 C9 C12 129.89(13)
C8 C9 C12 108.84(12)
C11 C10 C9 118.61(13)
C11 C10 H10 120.7
C9 C10 H10 120.7
C10 C11 C6 121.19(13)
C10 C11 H11 119.4
C6 C11 H11 119.4
C13 C12 C17 121.19(12)
C13 C12 C9 129.90(13)
C17 C12 C9 108.91(12)
C14 C13 C12 118.62(13)
C14 C13 H13 120.7
C12 C13 H13 120.7
C13 C14 C15 121.20(13)
C13 C14 H14 119.4
C15 C14 H14 119.4
C16 C15 C14 119.76(12)
C16 C15 C23 122.41(12)
C14 C15 C23 117.83(12)
C17 C16 C15 119.12(12)
C17 C16 H16 120.4
C15 C16 H16 120.4
C16 C17 C12 120.08(12)
C16 C17 C18 129.32(12)
C12 C17 C18 110.57(11)
C17 C18 C8 101.18(10)
C17 C18 C19 112.77(11)
C8 C18 C19 111.80(11)
C17 C18 C21 110.43(11)
C8 C18 C21 112.75(11)
C19 C18 C21 107.91(10)
C20 C19 C18 114.64(11)
C20 C19 H19A 108.6
C18 C19 H19A 108.6
C20 C19 H19B 108.6
C18 C19 H19B 108.6
H19A C19 H19B 107.6
O1 C20 C19 108.98(11)
O1 C20 H20A 109.9
C19 C20 H20A 109.9
O1 C20 H20B 109.9
C19 C20 H20B 109.9
H20A C20 H20B 108.3
C22 C21 C18 114.06(11)
C22 C21 H21A 108.7
C18 C21 H21A 108.7
C22 C21 H21B 108.7
C18 C21 H21B 108.7
H21A C21 H21B 107.6
O2 C22 C21 111.78(12)
O2 C22 H22A 109.3
C21 C22 H22A 109.3
O2 C22 H22B 109.3
C21 C22 H22B 109.3
H22A C22 H22B 107.9
C27 C23 C24 116.90(12)
C27 C23 C15 120.46(12)
C24 C23 C15 122.54(12)
C25 C24 C23 119.36(13)
C25 C24 H24 120.3
C23 C24 H24 120.3
N2 C25 C24 123.75(13)
N2 C25 H25 118.1
C24 C25 H25 118.1
N2 C26 C27 124.22(13)
N2 C26 H26 117.9
C27 C26 H26 117.9
C26 C27 C23 119.39(13)
C26 C27 H27 120.3
C23 C27 H27 120.3
C5 N1 C1 116.49(13)
C26 N2 C25 116.24(12)
C20 O1 H1 109.5
C22 O2 H2 109.5

loop_
_geom_bond_atom_site_label_1
_geom_bond_atom_site_label_2
_geom_bond_distance
C1 N1 1.340(2)
C1 C2 1.380(2)
C1 H1A 0.9300
C2 C3 1.394(2)
C2 H2A 0.9300
C3 C4 1.390(2)
C3 C6 1.4797(19)
C4 C5 1.379(2)
C4 H4 0.9300
C5 N1 1.337(2)
C5 H5 0.9300
C6 C11 1.3979(19)
C6 C7 1.4069(19)
C7 C8 1.3881(19)
C7 H7 0.9300
C8 C9 1.4032(19)
C8 C18 1.5314(18)
C9 C10 1.3864(19)
C9 C12 1.4570(19)
C10 C11 1.3823(19)
C10 H10 0.9300
C11 H11 0.9300
C12 C13 1.3869(19)
C12 C17 1.3997(19)
C13 C14 1.3806(19)
C13 H13 0.9300
C14 C15 1.403(2)
C14 H14 0.9300
C15 C16 1.4017(19)
C15 C23 1.4808(19)
C16 C17 1.3878(19)
C16 H16 0.9300
C17 C18 1.5293(18)
C18 C19 1.5417(18)
C18 C21 1.5480(18)
C19 C20 1.5092(19)
C19 H19A 0.9700
C19 H19B 0.9700
C20 O1 1.4174(17)
C20 H20A 0.9700
C20 H20B 0.9700
C21 C22 1.5190(19)
C21 H21A 0.9700
C21 H21B 0.9700
C22 O2 1.4258(17)
C22 H22A 0.9700
C22 H22B 0.9700
C23 C27 1.3943(19)
C23 C24 1.3951(19)
C24 C25 1.383(2)
C24 H24 0.9300
C25 N2 1.3417(19)
C25 H25 0.9300
C26 N2 1.3367(19)
C26 C27 1.376(2)
C26 H26 0.9300
C27 H27 0.9300
O1 H1 0.8200
O2 H2 0.8200

loop_
_geom_hbond_atom_site_label_D
_geom_hbond_atom_site_label_H
_geom_hbond_atom_site_label_A
_geom_hbond_site_symmetry_A
_geom_hbond_distance_DH
_geom_hbond_distance_HA
_geom_hbond_distance_DA
_geom_hbond_angle_DHA
O1 H1 N1 8_556 0.82 1.99 2.7918(16) 165.1
O2 H2 N2 5_666 0.82 2.04 2.8327(16) 161.2

loop_
_geom_torsion_atom_site_label_1
_geom_torsion_atom_site_label_2
_geom_torsion_atom_site_label_3
_geom_torsion_atom_site_label_4
_geom_torsion
N1 C1 C2 C3 0.0(2)
C1 C2 C3 C4 2.0(2)
C1 C2 C3 C6 -179.46(13)
C2 C3 C4 C5 -2.1(2)
C6 C3 C4 C5 179.31(13)
C3 C4 C5 N1 0.4(2)
C4 C3 C6 C11 138.82(14)
C2 C3 C6 C11 -39.70(19)
C4 C3 C6 C7 -40.04(19)
C2 C3 C6 C7 141.44(14)
C11 C6 C7 C8 -0.65(19)
C3 C6 C7 C8 178.20(12)
C6 C7 C8 C9 -1.31(19)
C6 C7 C8 C18 177.17(12)
C7 C8 C9 C10 1.9(2)
C18 C8 C9 C10 -176.85(12)
C7 C8 C9 C12 -179.81(12)
C18 C8 C9 C12 1.44(15)
C8 C9 C10 C11 -0.5(2)
C12 C9 C10 C11 -178.35(13)
C9 C10 C11 C6 -1.5(2)
C7 C6 C11 C10 2.1(2)
C3 C6 C11 C10 -176.76(12)
C10 C9 C12 C13 -5.2(2)
C8 C9 C12 C13 176.70(14)
C10 C9 C12 C17 175.20(14)
C8 C9 C12 C17 -2.89(15)
C17 C12 C13 C14 -0.3(2)
C9 C12 C13 C14 -179.89(13)
C12 C13 C14 C15 -1.2(2)
C13 C14 C15 C16 1.2(2)
C13 C14 C15 C23 -178.18(13)
C14 C15 C16 C17 0.3(2)
C23 C15 C16 C17 179.66(12)
C15 C16 C17 C12 -1.79(19)
C15 C16 C17 C18 176.12(13)
C13 C12 C17 C16 1.8(2)
C9 C12 C17 C16 -178.53(12)
C13 C12 C17 C18 -176.44(12)
C9 C12 C17 C18 3.20(15)
C16 C17 C18 C8 179.72(13)
C12 C17 C18 C8 -2.21(14)
C16 C17 C18 C19 60.16(18)
C12 C17 C18 C19 -121.78(12)
C16 C17 C18 C21 -60.66(17)
C12 C17 C18 C21 117.41(12)
C7 C8 C18 C17 -178.19(13)
C9 C8 C18 C17 0.41(14)
C7 C8 C18 C19 -57.93(18)
C9 C8 C18 C19 120.67(12)
C7 C8 C18 C21 63.86(18)
C9 C8 C18 C21 -117.54(12)
C17 C18 C19 C20 57.50(16)
C8 C18 C19 C20 -55.72(15)
C21 C18 C19 C20 179.74(11)
C18 C19 C20 O1 178.59(11)
C17 C18 C21 C22 -62.97(14)
C8 C18 C21 C22 49.39(15)
C19 C18 C21 C22 173.35(11)
C18 C21 C22 O2 161.16(11)
C16 C15 C23 C27 141.61(14)
C14 C15 C23 C27 -39.04(18)
C16 C15 C23 C24 -42.00(19)
C14 C15 C23 C24 137.35(14)
C27 C23 C24 C25 3.4(2)
C15 C23 C24 C25 -173.12(13)
C23 C24 C25 N2 -0.6(2)
N2 C26 C27 C23 -0.2(2)
C24 C23 C27 C26 -3.00(19)
C15 C23 C27 C26 173.59(13)
C4 C5 N1 C1 1.5(2)
C2 C1 N1 C5 -1.7(2)
C27 C26 N2 C25 3.0(2)
C24 C25 N2 C26 -2.6(2)

_cod_database_fobs_code 2020965
